data_4083664
loop_
_publ_author_name
'Dost\'al, Libor'
'Nov\'ak, Petr'
'Jambor, Roman'
'R\%u\<zi\<cka, Ale\<s'
'C\'isa\<rov\'a, Ivana'
'Jir\'asko, Robert'
'Hole\<cek, Jaroslav'

_publ_section_title
;
 Synthesis and Structural Study of Organoantimony(III) and
 Organobismuth(III) Triflates and Cations Containing O,C,O-Pincer Type
 Ligands&#x2020;
;
_journal_issue 11
_journal_name_full Organometallics
_journal_page_first 2911
_journal_paper_doi 10.1021/om070186b
_journal_volume 26
_journal_year 2007
_chemical_formula_sum 'C17 H25 Bi Cl F3 O5 S'
_chemical_formula_weight 642.86
_chemical_name_systematic
; 
 ? 
;
_space_group_IT_number 14
_symmetry_cell_setting monoclinic
_symmetry_space_group_name_Hall '-P 2ybc'
_symmetry_space_group_name_H-M 'P 1 21/c 1'
_atom_sites_solution_hydrogens geom
_atom_sites_solution_primary direct
_atom_sites_solution_secondary difmap
_audit_creation_method SHELXL-97
_cell_angle_alpha 90.000(7)
_cell_angle_beta 101.349(6)
_cell_angle_gamma 90.000(7)
_cell_formula_units_Z 4
_cell_length_a 12.7860(12)
_cell_length_b 15.0940(14)
_cell_length_c 11.5140(11)
_cell_measurement_reflns_used 39567
_cell_measurement_temperature 150(1)
_cell_measurement_theta_max 27.5
_cell_measurement_theta_min 1
_cell_volume 2178.7(4)
_computing_cell_refinement 'COLLECT and DENZO'
_computing_data_collection 'COLLECT (Hooft, 1998) and DENZO (Otwinowski & Minor, 1997)'
_computing_data_reduction 'COLLECT and DENZO'
_computing_structure_refinement 'SHELXL-97 (Sheldrick, 1997)'
_computing_structure_solution 'SIR92 (Altomare et al., 1994)'
_diffrn_ambient_temperature 150(1)
_diffrn_detector_area_resol_mean 9.091
_diffrn_measured_fraction_theta_full 0.999
_diffrn_measured_fraction_theta_max 0.999
_diffrn_measurement_device_type 'Bruker Nonius KappaCCD area detector'
_diffrn_measurement_method '\f and \w scans to fill the Ewald sphere'
_diffrn_radiation_monochromator graphite
_diffrn_radiation_source 'fine-focus sealed tube'
_diffrn_radiation_type MoK\a
_diffrn_radiation_wavelength 0.71073
_diffrn_reflns_av_R_equivalents 0.1511
_diffrn_reflns_av_sigmaI/netI 0.0728
_diffrn_reflns_limit_h_max 16
_diffrn_reflns_limit_h_min -16
_diffrn_reflns_limit_k_max 19
_diffrn_reflns_limit_k_min -19
_diffrn_reflns_limit_l_max 14
_diffrn_reflns_limit_l_min -14
_diffrn_reflns_number 38676
_diffrn_reflns_theta_full 27.51
_diffrn_reflns_theta_max 27.51
_diffrn_reflns_theta_min 2.11
_exptl_absorpt_coefficient_mu 8.361
_exptl_absorpt_correction_T_max 0.644
_exptl_absorpt_correction_T_min 0.287
_exptl_absorpt_correction_type integration
_exptl_absorpt_process_details
;
Gaussian integration (Coppens, 1970)
;
_exptl_crystal_colour colourless
_exptl_crystal_density_diffrn 1.960
_exptl_crystal_density_method 'not measured'
_exptl_crystal_description prism
_exptl_crystal_F_000 1240
_exptl_crystal_size_max 0.364
_exptl_crystal_size_mid 0.230
_exptl_crystal_size_min 0.102
_refine_diff_density_max 2.352
_refine_diff_density_min -1.718
_refine_diff_density_rms 0.271
_refine_ls_extinction_method none
_refine_ls_goodness_of_fit_ref 1.135
_refine_ls_hydrogen_treatment constr
_refine_ls_matrix_type full
_refine_ls_number_parameters 253
_refine_ls_number_reflns 5004
_refine_ls_number_restraints 0
_refine_ls_restrained_S_all 1.135
_refine_ls_R_factor_all 0.0873
_refine_ls_R_factor_gt 0.0536
_refine_ls_shift/su_max 0.001
_refine_ls_shift/su_mean 0.000
_refine_ls_structure_factor_coef Fsqd
_refine_ls_weighting_details 'calc w=1/[\s^2^(Fo^2^)+(0.0175P)^2^+30.7613P] where P=(Fo^2^+2Fc^2^)/3'
_refine_ls_weighting_scheme calc
_refine_ls_wR_factor_gt 0.0988
_refine_ls_wR_factor_ref 0.1151
_reflns_number_gt 3709
_reflns_number_total 5004
_reflns_threshold_expression >2sigma(I)
_cod_data_source_file om070186b.cif
_cod_data_source_block shelxl
_cod_depositor_comments
;
The following automatic conversions were performed:

'_symmetry_cell_setting' tag value 'moniclinic' was replaced with
'monoclinic' value as specified in the replacement file
'/home/robertas/cod-tools/perl-scripts/inputs/replacement_values.lst'.

Automatic conversion script
Id: cif_fix_values 3143 2015-03-26 13:38:13Z robertas 
;
_cod_original_sg_symbol_H-M 'P 21/c'
_cod_database_code 4083664

loop_
_symmetry_equiv_pos_as_xyz
'x, y, z'
'-x, y+1/2, -z+1/2'
'-x, -y, -z'
'x, -y-1/2, z-1/2'

loop_
_atom_site_label
_atom_site_type_symbol
_atom_site_fract_x
_atom_site_fract_y
_atom_site_fract_z
_atom_site_U_iso_or_equiv
_atom_site_adp_type
_atom_site_occupancy
_atom_site_symmetry_multiplicity
_atom_site_calc_flag
_atom_site_refinement_flags
Bi1 Bi 0.32899(3) 0.53802(2) 0.58792(3) 0.01918(11) Uani 1 1 d .
S1 S 0.2100(2) 0.39998(17) 0.7739(2) 0.0285(5) Uani 1 1 d .
Cl1 Cl 0.4329(2) 0.59551(16) 0.4362(2) 0.0339(6) Uani 1 1 d .
C11 C 0.1705(10) 0.4180(8) 0.2394(9) 0.040(3) Uani 1 1 d .
H11A H 0.1568 0.3605 0.2041 0.048 Uiso 1 1 d R
H11B H 0.2390 0.4386 0.2286 0.048 Uiso 1 1 d R
H11C H 0.1163 0.4586 0.2024 0.048 Uiso 1 1 d R
O1 O 0.1898(5) 0.5007(4) 0.4280(6) 0.0272(15) Uani 1 1 d .
C2 C 0.1448(7) 0.6532(6) 0.4528(9) 0.024(2) Uani 1 1 d .
O3 O 0.1867(6) 0.4791(5) 0.7030(7) 0.044(2) Uani 1 1 d .
O2 O 0.3951(5) 0.6475(4) 0.7361(6) 0.0318(16) Uani 1 1 d .
C7 C 0.1185(9) 0.5713(7) 0.3788(10) 0.033(2) Uani 1 1 d .
H7A H 0.1265 0.5831 0.2991 0.039 Uiso 1 1 d R
H7B H 0.0464 0.5535 0.3787 0.039 Uiso 1 1 d R
C10 C 0.0650(9) 0.3758(8) 0.3924(12) 0.045(3) Uani 1 1 d .
H10A H 0.0669 0.3729 0.4760 0.054 Uiso 1 1 d R
H10B H 0.0540 0.3174 0.3590 0.054 Uiso 1 1 d R
H10C H 0.0077 0.4137 0.3558 0.054 Uiso 1 1 d R
O5 O 0.3206(6) 0.3837(6) 0.8124(8) 0.049(2) Uani 1 1 d .
C8 C 0.1690(8) 0.4130(7) 0.3712(9) 0.027(2) Uani 1 1 d .
C12 C 0.3403(12) 0.7316(8) 0.7241(12) 0.059(4) Uani 1 1 d .
H12A H 0.3124 0.7431 0.7941 0.071 Uiso 1 1 d R
H12B H 0.3893 0.7778 0.7137 0.071 Uiso 1 1 d R
C9 C 0.2606(9) 0.3555(7) 0.4305(9) 0.034(2) Uani 1 1 d .
H9A H 0.2603 0.3517 0.5137 0.041 Uiso 1 1 d R
H9B H 0.3272 0.3801 0.4195 0.041 Uiso 1 1 d R
H9C H 0.2520 0.2973 0.3963 0.041 Uiso 1 1 d R
F1 F 0.0618(5) 0.4517(6) 0.8865(7) 0.060(2) Uani 1 1 d .
F2 F 0.1731(7) 0.3572(5) 0.9801(6) 0.065(2) Uani 1 1 d .
O4 O 0.1473(7) 0.3252(6) 0.7291(7) 0.052(2) Uani 1 1 d .
F3 F 0.2171(7) 0.4934(6) 0.9658(8) 0.071(2) Uani 1 1 d .
C13 C 0.4859(7) 0.6409(7) 0.8377(9) 0.027(2) Uani 1 1 d .
C3 C 0.0879(8) 0.7310(7) 0.4212(10) 0.034(2) Uani 1 1 d .
H3 H 0.0317 0.7326 0.3524 0.041 Uiso 1 1 d R
C1 C 0.2254(8) 0.6553(6) 0.5510(9) 0.026(2) Uani 1 1 d .
C16 C 0.5290(8) 0.5471(7) 0.8257(10) 0.039(3) Uani 1 1 d .
H16A H 0.5894 0.5362 0.8882 0.046 Uiso 1 1 d R
H16B H 0.5504 0.5422 0.7505 0.046 Uiso 1 1 d R
H16C H 0.4744 0.5043 0.8299 0.046 Uiso 1 1 d R
C6 C 0.2515(8) 0.7301(6) 0.6199(9) 0.030(2) Uani 1 1 d .
C5 C 0.1937(9) 0.8071(7) 0.5847(10) 0.036(3) Uani 1 1 d .
H5 H 0.2118 0.8610 0.6282 0.044 Uiso 1 1 d R
C17 C 0.1625(10) 0.4265(7) 0.9075(11) 0.040(3) Uani 1 1 d .
C4 C 0.1115(8) 0.8074(7) 0.4865(11) 0.041(3) Uani 1 1 d .
H4 H 0.0702 0.8598 0.4634 0.049 Uiso 1 1 d R
C14 C 0.5706(9) 0.7071(8) 0.8203(13) 0.048(3) Uani 1 1 d .
H14A H 0.6295 0.7028 0.8862 0.057 Uiso 1 1 d R
H14B H 0.5414 0.7659 0.8167 0.057 Uiso 1 1 d R
H14C H 0.5948 0.6945 0.7483 0.057 Uiso 1 1 d R
C15 C 0.4480(10) 0.6519(9) 0.9525(10) 0.047(3) Uani 1 1 d .
H15A H 0.5071 0.6480 1.0182 0.056 Uiso 1 1 d R
H15B H 0.3974 0.6060 0.9587 0.056 Uiso 1 1 d R
H15C H 0.4141 0.7087 0.9534 0.056 Uiso 1 1 d R

loop_
_atom_site_aniso_label
_atom_site_aniso_U_11
_atom_site_aniso_U_22
_atom_site_aniso_U_33
_atom_site_aniso_U_23
_atom_site_aniso_U_13
_atom_site_aniso_U_12
Bi1 0.02149(17) 0.01534(16) 0.01920(16) 0.00078(16) 0.00033(11) 0.00130(16)
S1 0.0293(13) 0.0277(12) 0.0272(13) 0.0038(11) 0.0025(10) -0.0014(10)
Cl1 0.0347(13) 0.0270(12) 0.0441(15) 0.0133(11) 0.0175(12) 0.0053(10)
C11 0.050(7) 0.045(7) 0.022(5) -0.009(5) 0.002(5) 0.010(5)
O1 0.032(4) 0.020(3) 0.029(4) -0.006(3) 0.004(3) 0.004(3)
C2 0.025(5) 0.020(5) 0.029(5) 0.003(4) 0.007(4) -0.001(4)
O3 0.046(5) 0.041(5) 0.048(5) 0.021(4) 0.016(4) 0.009(4)
O2 0.034(4) 0.025(4) 0.031(4) -0.003(3) -0.007(3) 0.007(3)
C7 0.038(6) 0.024(5) 0.030(6) -0.006(4) -0.007(5) 0.003(4)
C10 0.042(7) 0.036(6) 0.061(8) -0.008(6) 0.017(6) -0.015(5)
O5 0.029(4) 0.044(5) 0.074(6) 0.010(5) 0.007(4) 0.006(4)
C8 0.029(5) 0.028(5) 0.027(5) -0.007(4) 0.010(4) -0.003(4)
C12 0.077(10) 0.030(6) 0.057(8) -0.015(6) -0.019(7) 0.026(6)
C9 0.049(7) 0.027(5) 0.023(5) -0.005(4) 0.000(5) 0.008(5)
F1 0.042(4) 0.091(6) 0.052(4) 0.009(4) 0.019(3) 0.020(4)
F2 0.110(7) 0.054(5) 0.035(4) 0.017(4) 0.026(4) 0.018(4)
O4 0.071(6) 0.047(5) 0.034(5) -0.012(4) 0.003(4) -0.024(4)
F3 0.086(6) 0.061(5) 0.064(5) -0.030(4) 0.006(5) 0.003(4)
C13 0.022(5) 0.031(5) 0.028(5) 0.000(4) 0.001(4) -0.004(4)
C3 0.026(5) 0.027(5) 0.046(7) 0.005(5) 0.000(5) -0.003(4)
C1 0.027(5) 0.023(5) 0.028(5) 0.006(4) 0.005(4) 0.006(4)
C16 0.034(6) 0.027(5) 0.045(7) -0.005(5) -0.014(5) 0.001(5)
C6 0.035(6) 0.021(5) 0.031(5) -0.005(4) 0.001(4) 0.007(4)
C5 0.043(6) 0.018(5) 0.047(7) -0.001(5) 0.003(5) 0.005(4)
C17 0.049(7) 0.032(5) 0.038(6) 0.006(6) 0.004(5) 0.007(5)
C4 0.027(5) 0.030(6) 0.062(8) 0.006(6) -0.003(5) 0.005(5)
C14 0.028(6) 0.034(6) 0.080(10) -0.013(6) 0.005(6) -0.006(5)
C15 0.055(8) 0.048(7) 0.035(7) 0.002(6) 0.003(6) 0.009(6)

loop_
_atom_type_symbol
_atom_type_description
_atom_type_scat_dispersion_real
_atom_type_scat_dispersion_imag
_atom_type_scat_source
C C 0.0033 0.0016 'International Tables Vol C Tables 4.2.6.8 and 6.1.1.4'
H H 0.0000 0.0000 'International Tables Vol C Tables 4.2.6.8 and 6.1.1.4'
Bi Bi -4.1077 10.2566 'International Tables Vol C Tables 4.2.6.8 and 6.1.1.4'
S S 0.1246 0.1234 'International Tables Vol C Tables 4.2.6.8 and 6.1.1.4'
O O 0.0106 0.0060 'International Tables Vol C Tables 4.2.6.8 and 6.1.1.4'
F F 0.0171 0.0103 'International Tables Vol C Tables 4.2.6.8 and 6.1.1.4'
Cl Cl 0.1484 0.1585 'International Tables Vol C Tables 4.2.6.8 and 6.1.1.4'

loop_
_geom_angle_atom_site_label_1
_geom_angle_atom_site_label_2
_geom_angle_atom_site_label_3
_geom_angle
C1 Bi1 O1 73.1(3)
C1 Bi1 O2 72.5(3)
O1 Bi1 O2 145.2(2)
C1 Bi1 Cl1 88.2(3)
O1 Bi1 Cl1 87.79(18)
O2 Bi1 Cl1 95.44(19)
C1 Bi1 O3 85.4(3)
O1 Bi1 O3 79.7(3)
O2 Bi1 O3 93.2(3)
Cl1 Bi1 O3 167.1(2)
O5 S1 O4 115.6(6)
O5 S1 O3 113.7(5)
O4 S1 O3 114.4(5)
O5 S1 C17 104.7(6)
O4 S1 C17 103.0(5)
O3 S1 C17 103.4(5)
C8 C11 H11A 109.9
C8 C11 H11B 109.6
H11A C11 H11B 109.5
C8 C11 H11C 108.9
H11A C11 H11C 109.5
H11B C11 H11C 109.5
C7 O1 C8 116.3(7)
C7 O1 Bi1 116.8(6)
C8 O1 Bi1 126.9(5)
C1 C2 C3 117.7(9)
C1 C2 C7 122.3(9)
C3 C2 C7 120.0(9)
S1 O3 Bi1 118.9(4)
C12 O2 C13 115.2(8)
C12 O2 Bi1 116.1(6)
C13 O2 Bi1 128.7(5)
O1 C7 C2 109.3(8)
O1 C7 H7A 109.5
C2 C7 H7A 109.6
O1 C7 H7B 109.0
C2 C7 H7B 109.8
H7A C7 H7B 109.5
C8 C10 H10A 109.3
C8 C10 H10B 110.0
H10A C10 H10B 109.5
C8 C10 H10C 109.1
H10A C10 H10C 109.5
H10B C10 H10C 109.4
O1 C8 C10 110.5(8)
O1 C8 C9 105.0(8)
C10 C8 C9 110.1(9)
O1 C8 C11 111.1(8)
C10 C8 C11 111.4(9)
C9 C8 C11 108.5(8)
O2 C12 C6 110.2(9)
O2 C12 H12A 109.4
C6 C12 H12A 109.3
O2 C12 H12B 109.5
C6 C12 H12B 108.9
H12A C12 H12B 109.4
C8 C9 H9A 109.3
C8 C9 H9B 110.4
H9A C9 H9B 109.4
C8 C9 H9C 108.9
H9A C9 H9C 109.4
H9B C9 H9C 109.4
O2 C13 C15 110.4(8)
O2 C13 C14 108.8(9)
C15 C13 C14 114.0(10)
O2 C13 C16 103.3(8)
C15 C13 C16 111.3(9)
C14 C13 C16 108.5(9)
C4 C3 C2 121.1(10)
C4 C3 H3 118.6
C2 C3 H3 120.3
C2 C1 C6 123.3(9)
C2 C1 Bi1 117.8(7)
C6 C1 Bi1 118.5(7)
C13 C16 H16A 109.9
C13 C16 H16B 108.8
H16A C16 H16B 109.4
C13 C16 H16C 109.8
H16A C16 H16C 109.4
H16B C16 H16C 109.4
C1 C6 C5 117.3(9)
C1 C6 C12 122.5(9)
C5 C6 C12 120.1(9)
C4 C5 C6 121.0(10)
C4 C5 H5 119.3
C6 C5 H5 119.7
F1 C17 F2 108.5(10)
F1 C17 F3 105.7(10)
F2 C17 F3 107.5(10)
F1 C17 S1 112.8(9)
F2 C17 S1 110.5(8)
F3 C17 S1 111.5(9)
C3 C4 C5 119.5(10)
C3 C4 H4 119.3
C5 C4 H4 121.2
C13 C14 H14A 108.7
C13 C14 H14B 109.4
H14A C14 H14B 109.5
C13 C14 H14C 110.1
H14A C14 H14C 109.5
H14B C14 H14C 109.6
C13 C15 H15A 110.2
C13 C15 H15B 108.9
H15A C15 H15B 109.5
C13 C15 H15C 109.3
H15A C15 H15C 109.4
H15B C15 H15C 109.4

loop_
_geom_bond_atom_site_label_1
_geom_bond_atom_site_label_2
_geom_bond_distance
Bi1 C1 2.201(9)
Bi1 O1 2.364(7)
Bi1 O2 2.406(7)
Bi1 Cl1 2.546(2)
Bi1 O3 2.609(7)
S1 O5 1.418(8)
S1 O4 1.421(8)
S1 O3 1.443(8)
S1 C17 1.807(13)
C11 C8 1.523(14)
C11 H11A 0.9597
C11 H11B 0.9603
C11 H11C 0.9597
O1 C7 1.443(12)
O1 C8 1.478(11)
C2 C1 1.372(14)
C2 C3 1.392(14)
C2 C7 1.501(13)
O2 C12 1.443(12)
O2 C13 1.480(11)
C7 H7A 0.9598
C7 H7B 0.9600
C10 C8 1.507(14)
C10 H10A 0.9590
C10 H10B 0.9597
C10 H10C 0.9600
C8 C9 1.509(14)
C12 C6 1.481(16)
C12 H12A 0.9592
C12 H12B 0.9606
C9 H9A 0.9604
C9 H9B 0.9599
C9 H9C 0.9601
F1 C17 1.318(13)
F2 C17 1.329(13)
F3 C17 1.332(14)
C13 C15 1.504(15)
C13 C14 1.516(14)
C13 C16 1.535(14)
C3 C4 1.377(15)
C3 H3 0.9594
C1 C6 1.383(14)
C16 H16A 0.9605
C16 H16B 0.9609
C16 H16C 0.9594
C6 C5 1.393(13)
C5 C4 1.383(16)
C5 H5 0.9595
C4 H4 0.9591
C14 H14A 0.9603
C14 H14B 0.9606
C14 H14C 0.9592
C15 H15A 0.9601
C15 H15B 0.9601
C15 H15C 0.9611
